data_1518014
loop_
_publ_author_name
'Jia, Shuanglong'
'Su, Shikuan'
'Li, Chunju'
'Jia, Xueshun'
'Li, Jian'

_publ_section_title
;
 Multicomponent cascade cycloaddition involving tropone, allenoate, and
 isocyanide: a rapid access to a 7,6,5-fused tricyclic skeleton.
;
_journal_issue 21
_journal_name_full 'Organic letters'
_journal_page_first 5604
_journal_page_last 5607
_journal_paper_doi 10.1021/ol502656g
_journal_volume 16
_journal_year 2014
_chemical_formula_sum 'C25 H28 N2 O5'
_chemical_formula_weight 436.49
_chemical_name_systematic
; 
 ? 
;
_space_group_IT_number 2
_symmetry_cell_setting triclinic
_symmetry_space_group_name_Hall '-P 1'
_symmetry_space_group_name_H-M 'P -1'
_atom_sites_solution_hydrogens geom
_atom_sites_solution_primary direct
_atom_sites_solution_secondary difmap
_audit_creation_method SHELXL-97
_cell_angle_alpha 69.407(2)
_cell_angle_beta 78.799(2)
_cell_angle_gamma 74.676(2)
_cell_formula_units_Z 4
_cell_length_a 9.9083(17)
_cell_length_b 14.668(3)
_cell_length_c 17.891(3)
_cell_measurement_reflns_used 2127
_cell_measurement_temperature 296(2)
_cell_measurement_theta_max 21.04
_cell_measurement_theta_min 2.35
_cell_volume 2332.7(7)
_computing_cell_refinement 'Bruker SAINT'
_computing_data_collection 'Bruker APEX2'
_computing_data_reduction 'Bruker SAINT'
_computing_molecular_graphics 'Bruker SHELXTL'
_computing_publication_material 'Bruker SHELXTL'
_computing_structure_refinement 'SHELXL-97 (Sheldrick, 2008)'
_computing_structure_solution 'SHELXS-97 (Sheldrick, 2008)'
_diffrn_ambient_temperature 296(2)
_diffrn_measured_fraction_theta_full 0.983
_diffrn_measured_fraction_theta_max 0.983
_diffrn_measurement_device_type 'Bruker APEX-II CCD'
_diffrn_measurement_method '\f and \w scans'
_diffrn_radiation_monochromator graphite
_diffrn_radiation_source 'fine-focus sealed tube'
_diffrn_radiation_type MoK\a
_diffrn_radiation_wavelength 0.71073
_diffrn_reflns_av_R_equivalents 0.0212
_diffrn_reflns_av_sigmaI/netI 0.0485
_diffrn_reflns_limit_h_max 9
_diffrn_reflns_limit_h_min -11
_diffrn_reflns_limit_k_max 14
_diffrn_reflns_limit_k_min -17
_diffrn_reflns_limit_l_max 20
_diffrn_reflns_limit_l_min -21
_diffrn_reflns_number 12233
_diffrn_reflns_theta_full 25.05
_diffrn_reflns_theta_max 25.05
_diffrn_reflns_theta_min 2.14
_exptl_absorpt_coefficient_mu 0.087
_exptl_absorpt_correction_T_max 0.9957
_exptl_absorpt_correction_T_min 0.9820
_exptl_absorpt_correction_type multi-scan
_exptl_absorpt_process_details sadabs
_exptl_crystal_colour lightyellow
_exptl_crystal_density_diffrn 1.243
_exptl_crystal_density_method 'not measured'
_exptl_crystal_description block
_exptl_crystal_F_000 928
_exptl_crystal_size_max 0.21
_exptl_crystal_size_mid 0.13
_exptl_crystal_size_min 0.05
_refine_diff_density_max 0.172
_refine_diff_density_min -0.162
_refine_diff_density_rms 0.035
_refine_ls_extinction_method none
_refine_ls_goodness_of_fit_ref 1.025
_refine_ls_hydrogen_treatment constr
_refine_ls_matrix_type full
_refine_ls_number_parameters 585
_refine_ls_number_reflns 8125
_refine_ls_number_restraints 0
_refine_ls_restrained_S_all 1.025
_refine_ls_R_factor_all 0.0942
_refine_ls_R_factor_gt 0.0539
_refine_ls_shift/su_max 0.000
_refine_ls_shift/su_mean 0.000
_refine_ls_structure_factor_coef Fsqd
_refine_ls_weighting_details 'calc w=1/[\s^2^(Fo^2^)+(0.0577P)^2^+0.1995P] where P=(Fo^2^+2Fc^2^)/3'
_refine_ls_weighting_scheme calc
_refine_ls_wR_factor_gt 0.1202
_refine_ls_wR_factor_ref 0.1419
_reflns_number_gt 4918
_reflns_number_total 8125
_reflns_threshold_expression >2sigma(I)
_cod_data_source_file ol502656g_si_003.cif
_cod_data_source_block 140319a_0m
_cod_depositor_comments
;
The following automatic conversions were performed:

'_symmetry_cell_setting' value 'Triclinic' changed to 'triclinic'
according to
/home/saulius/struct/COD-crude-data--automatic-downloads/rss-feeds/ACS/lib/dictionaries/cif_core.dic
dictionary named 'cif_core.dic' version 2.4.2 from 2011-04-26.

Automatic conversion script
Id: cif_fix_values 2827 2014-09-09 07:05:25Z andrius 

 Adding full bibliography for 1518014--1518015.cif.
;
_cod_original_sg_symbol_H-M P-1
_cod_database_code 1518014

loop_
_symmetry_equiv_pos_as_xyz
'x, y, z'
'-x, -y, -z'

loop_
_atom_site_label
_atom_site_type_symbol
_atom_site_fract_x
_atom_site_fract_y
_atom_site_fract_z
_atom_site_U_iso_or_equiv
_atom_site_adp_type
_atom_site_occupancy
_atom_site_symmetry_multiplicity
_atom_site_calc_flag
_atom_site_refinement_flags
C1 C 0.2065(2) 0.04590(18) 0.53112(15) 0.0508(6) Uani 1 1 d .
C2 C 0.1820(3) -0.0243(2) 0.50741(18) 0.0717(8) Uani 1 1 d .
H2 H 0.1374 -0.0039 0.4613 0.086 Uiso 1 1 calc R
C3 C 0.2198(5) -0.1286(3) 0.5484(2) 0.1005(12) Uani 1 1 d .
H3 H 0.1625 -0.1681 0.5458 0.121 Uiso 1 1 calc R
C4 C 0.3302(6) -0.1743(3) 0.5900(2) 0.1135(14) Uani 1 1 d .
H4 H 0.3416 -0.2427 0.6152 0.136 Uiso 1 1 calc R
C5 C 0.4330(4) -0.1273(3) 0.5993(2) 0.1018(12) Uani 1 1 d .
H5 H 0.5253 -0.1636 0.6026 0.122 Uiso 1 1 calc R
C6 C 0.4048(3) -0.0350(2) 0.60366(16) 0.0730(8) Uani 1 1 d .
H6 H 0.4782 -0.0055 0.6019 0.088 Uiso 1 1 calc R
C7 C 0.2559(2) 0.02112(17) 0.61139(14) 0.0523(6) Uani 1 1 d .
H7 H 0.2014 -0.0254 0.6506 0.063 Uiso 1 1 calc R
C8 C 0.2356(3) 0.11019(18) 0.64172(14) 0.0571(7) Uani 1 1 d .
H8A H 0.1432 0.1203 0.6717 0.068 Uiso 1 1 calc R
H8B H 0.3059 0.0968 0.6773 0.068 Uiso 1 1 calc R
C9 C 0.2490(2) 0.20117(17) 0.57246(13) 0.0445(6) Uani 1 1 d .
C10 C 0.3297(2) 0.26611(18) 0.55227(15) 0.0499(6) Uani 1 1 d .
C11 C 0.3020(3) 0.33600(19) 0.47047(16) 0.0565(7) Uani 1 1 d .
C12 C 0.1621(2) 0.22192(16) 0.50607(13) 0.0435(5) Uani 1 1 d .
C13 C 0.4386(3) 0.2750(2) 0.59544(18) 0.0676(8) Uani 1 1 d .
H13A H 0.5142 0.2994 0.5563 0.081 Uiso 1 1 calc R
H13B H 0.4782 0.2094 0.6302 0.081 Uiso 1 1 calc R
C14 C 0.3800(3) 0.34451(19) 0.64561(16) 0.0561(7) Uani 1 1 d .
C15 C 0.2840(3) 0.3208(2) 0.71276(17) 0.0688(8) Uani 1 1 d .
H15 H 0.2543 0.2613 0.7270 0.083 Uiso 1 1 calc R
C16 C 0.2306(3) 0.3824(2) 0.75944(16) 0.0685(8) Uani 1 1 d .
H16 H 0.1654 0.3656 0.8042 0.082 Uiso 1 1 calc R
C17 C 0.2773(3) 0.4694(2) 0.73735(15) 0.0565(7) Uani 1 1 d .
C18 C 0.3730(3) 0.4953(2) 0.67220(17) 0.0674(7) Uani 1 1 d .
H18 H 0.4040 0.5542 0.6589 0.081 Uiso 1 1 calc R
C19 C 0.4233(3) 0.4325(2) 0.62621(17) 0.0639(7) Uani 1 1 d .
H19 H 0.4879 0.4501 0.5812 0.077 Uiso 1 1 calc R
C20 C -0.0440(3) 0.3117(2) 0.56543(17) 0.0674(8) Uani 1 1 d .
H20A H -0.0121 0.3721 0.5326 0.081 Uiso 1 1 calc R
H20B H -0.0160 0.2925 0.6188 0.081 Uiso 1 1 calc R
C21 C -0.1999(3) 0.3291(3) 0.5698(2) 0.0984(11) Uani 1 1 d .
H21A H -0.2269 0.3507 0.5165 0.148 Uiso 1 1 calc R
H21B H -0.2433 0.3794 0.5948 0.148 Uiso 1 1 calc R
H21C H -0.2301 0.2683 0.6009 0.148 Uiso 1 1 calc R
C22 C 0.1551(3) 0.3555(2) 0.36270(15) 0.0696(8) Uani 1 1 d .
C23 C 0.0399(4) 0.3108(3) 0.35291(18) 0.1049(12) Uani 1 1 d .
H23A H 0.0748 0.2408 0.3611 0.157 Uiso 1 1 calc R
H23B H 0.0119 0.3432 0.2998 0.157 Uiso 1 1 calc R
H23C H -0.0398 0.3203 0.3917 0.157 Uiso 1 1 calc R
C24 C 0.2812(4) 0.3417(4) 0.30178(19) 0.177(2) Uani 1 1 d .
H24A H 0.3552 0.3666 0.3106 0.265 Uiso 1 1 calc R
H24B H 0.2550 0.3777 0.2486 0.265 Uiso 1 1 calc R
H24C H 0.3136 0.2722 0.3074 0.265 Uiso 1 1 calc R
C25 C 0.0922(4) 0.4652(2) 0.3504(2) 0.1229(14) Uani 1 1 d .
H25A H 0.0134 0.4720 0.3902 0.184 Uiso 1 1 calc R
H25B H 0.0615 0.4963 0.2978 0.184 Uiso 1 1 calc R
H25C H 0.1621 0.4967 0.3553 0.184 Uiso 1 1 calc R
C26 C 0.5533(2) 0.68660(17) 0.97979(14) 0.0502(6) Uani 1 1 d .
C27 C 0.6744(3) 0.63409(19) 1.00991(16) 0.0641(7) Uani 1 1 d .
H27 H 0.6898 0.6378 1.0583 0.077 Uiso 1 1 calc R
C28 C 0.7827(3) 0.5718(2) 0.97136(19) 0.0796(9) Uani 1 1 d .
H28 H 0.8749 0.5659 0.9795 0.095 Uiso 1 1 calc R
C29 C 0.7654(3) 0.5218(2) 0.92540(19) 0.0810(9) Uani 1 1 d .
H29 H 0.8458 0.4869 0.9028 0.097 Uiso 1 1 calc R
C30 C 0.6329(3) 0.5182(2) 0.90861(16) 0.0755(9) Uani 1 1 d .
H30 H 0.6242 0.4597 0.9024 0.091 Uiso 1 1 calc R
C31 C 0.5197(3) 0.5932(2) 0.90108(14) 0.0640(7) Uani 1 1 d .
H31 H 0.4333 0.5815 0.8983 0.077 Uiso 1 1 calc R
C32 C 0.5277(3) 0.69535(18) 0.89702(14) 0.0560(7) Uani 1 1 d .
H32 H 0.6110 0.7124 0.8601 0.067 Uiso 1 1 calc R
C33 C 0.3994(3) 0.7755(2) 0.86481(14) 0.0608(7) Uani 1 1 d .
H33A H 0.4250 0.8398 0.8399 0.073 Uiso 1 1 calc R
H33B H 0.3649 0.7595 0.8248 0.073 Uiso 1 1 calc R
C34 C 0.2885(2) 0.77883(17) 0.93341(13) 0.0502(6) Uani 1 1 d .
C35 C 0.1641(3) 0.75608(17) 0.95495(14) 0.0524(6) Uani 1 1 d .
C36 C 0.1131(3) 0.76314(18) 1.03723(15) 0.0557(6) Uani 1 1 d .
C37 C 0.3329(2) 0.79995(18) 1.00005(14) 0.0481(6) Uani 1 1 d .
C38 C 0.0827(3) 0.71920(19) 0.91350(17) 0.0670(7) Uani 1 1 d .
H38A H 0.0362 0.6694 0.9536 0.080 Uiso 1 1 calc R
H38B H 0.1483 0.6867 0.8780 0.080 Uiso 1 1 calc R
C39 C -0.0271(3) 0.79942(18) 0.86492(16) 0.0547(6) Uani 1 1 d .
C40 C 0.0043(3) 0.8451(2) 0.78416(18) 0.0758(8) Uani 1 1 d .
H40 H 0.0943 0.8270 0.7595 0.091 Uiso 1 1 calc R
C41 C -0.0953(3) 0.9172(2) 0.73899(17) 0.0812(9) Uani 1 1 d .
H41 H -0.0725 0.9496 0.6848 0.097 Uiso 1 1 calc R
C42 C -0.2287(3) 0.9400(2) 0.77595(16) 0.0602(7) Uani 1 1 d .
C43 C -0.2641(3) 0.8954(2) 0.85612(16) 0.0621(7) Uani 1 1 d .
H43 H -0.3554 0.9114 0.8801 0.075 Uiso 1 1 calc R
C44 C -0.1614(3) 0.82634(19) 0.90045(16) 0.0603(7) Uani 1 1 d .
H44 H -0.1830 0.7973 0.9554 0.072 Uiso 1 1 calc R
C45 C 0.2715(3) 0.97751(19) 0.94431(19) 0.0769(9) Uani 1 1 d .
H45A H 0.1895 0.9809 0.9837 0.092 Uiso 1 1 calc R
H45B H 0.2426 0.9740 0.8968 0.092 Uiso 1 1 calc R
C46 C 0.3303(3) 1.0672(2) 0.9235(2) 0.0870(10) Uani 1 1 d .
H46A H 0.3640 1.0682 0.9700 0.130 Uiso 1 1 calc R
H46B H 0.2584 1.1258 0.9054 0.130 Uiso 1 1 calc R
H46C H 0.4069 1.0660 0.8814 0.130 Uiso 1 1 calc R
C47 C 0.2085(3) 0.7925(2) 1.14524(15) 0.0671(8) Uani 1 1 d .
C48 C 0.3350(3) 0.8268(2) 1.15488(17) 0.0841(9) Uani 1 1 d .
H48A H 0.4203 0.7829 1.1422 0.126 Uiso 1 1 calc R
H48B H 0.3296 0.8258 1.2093 0.126 Uiso 1 1 calc R
H48C H 0.3345 0.8934 1.1191 0.126 Uiso 1 1 calc R
C49 C 0.2118(4) 0.6857(2) 1.20206(17) 0.1067(12) Uani 1 1 d .
H49A H 0.1380 0.6610 1.1928 0.160 Uiso 1 1 calc R
H49B H 0.1981 0.6854 1.2567 0.160 Uiso 1 1 calc R
H49C H 0.3012 0.6438 1.1922 0.160 Uiso 1 1 calc R
C50 C 0.0738(3) 0.8646(3) 1.1651(2) 0.1063(12) Uani 1 1 d .
H50A H 0.0727 0.9301 1.1272 0.159 Uiso 1 1 calc R
H50B H 0.0716 0.8665 1.2184 0.159 Uiso 1 1 calc R
H50C H -0.0070 0.8421 1.1620 0.159 Uiso 1 1 calc R
N1 N 0.2023(2) 0.30813(14) 0.44460(11) 0.0497(5) Uani 1 1 d .
N2 N 0.2211(3) 0.5376(2) 0.78461(16) 0.0763(7) Uani 1 1 d .
N3 N 0.2133(2) 0.79286(14) 1.06142(11) 0.0522(5) Uani 1 1 d .
N4 N -0.3365(3) 1.0145(2) 0.72834(17) 0.0865(8) Uani 1 1 d .
O1 O 0.19786(16) 0.14061(11) 0.47550(9) 0.0523(4) Uani 1 1 d .
O2 O 0.01717(15) 0.23329(12) 0.53054(9) 0.0528(4) Uani 1 1 d .
O3 O 0.3602(2) 0.40512(15) 0.43301(13) 0.0869(6) Uani 1 1 d .
O4 O 0.2719(3) 0.6107(2) 0.76812(16) 0.1148(9) Uani 1 1 d .
O5 O 0.1247(3) 0.51920(18) 0.83719(14) 0.1035(8) Uani 1 1 d .
O6 O 0.44960(16) 0.72523(12) 1.03157(9) 0.0559(4) Uani 1 1 d .
O7 O 0.37705(16) 0.89035(12) 0.97651(9) 0.0558(4) Uani 1 1 d .
O8 O 0.00256(19) 0.74441(14) 1.07614(11) 0.0776(6) Uani 1 1 d .
O9 O -0.2987(3) 1.0688(2) 0.66387(16) 0.1458(13) Uani 1 1 d .
O10 O -0.4593(3) 1.02081(19) 0.75659(15) 0.1097(8) Uani 1 1 d .

loop_
_atom_site_aniso_label
_atom_site_aniso_U_11
_atom_site_aniso_U_22
_atom_site_aniso_U_33
_atom_site_aniso_U_23
_atom_site_aniso_U_13
_atom_site_aniso_U_12
C1 0.0464(14) 0.0447(15) 0.0615(16) -0.0191(13) -0.0044(12) -0.0084(11)
C2 0.079(2) 0.0571(19) 0.093(2) -0.0366(16) -0.0102(16) -0.0211(15)
C3 0.121(3) 0.061(2) 0.128(3) -0.042(2) 0.012(3) -0.036(2)
C4 0.159(4) 0.045(2) 0.112(3) -0.017(2) 0.013(3) -0.013(3)
C5 0.099(3) 0.071(3) 0.095(3) -0.013(2) -0.006(2) 0.027(2)
C6 0.0642(18) 0.071(2) 0.0694(18) -0.0119(16) -0.0135(14) 0.0003(16)
C7 0.0545(15) 0.0442(14) 0.0513(14) -0.0084(12) 0.0007(11) -0.0133(12)
C8 0.0665(17) 0.0555(16) 0.0487(14) -0.0153(13) -0.0129(12) -0.0092(13)
C9 0.0448(13) 0.0422(14) 0.0482(14) -0.0186(11) -0.0082(11) -0.0041(11)
C10 0.0410(13) 0.0492(15) 0.0662(16) -0.0287(13) -0.0086(12) -0.0045(12)
C11 0.0446(15) 0.0488(16) 0.0716(18) -0.0174(14) 0.0002(13) -0.0098(13)
C12 0.0448(14) 0.0409(13) 0.0460(13) -0.0156(11) -0.0039(10) -0.0095(11)
C13 0.0483(15) 0.0714(18) 0.099(2) -0.0465(17) -0.0199(14) -0.0043(13)
C14 0.0467(15) 0.0557(17) 0.0742(18) -0.0242(14) -0.0217(13) -0.0090(13)
C15 0.078(2) 0.0598(18) 0.0778(19) -0.0213(15) -0.0069(16) -0.0316(16)
C16 0.0716(19) 0.078(2) 0.0606(17) -0.0221(16) -0.0046(14) -0.0262(16)
C17 0.0566(16) 0.0596(17) 0.0620(17) -0.0284(14) -0.0164(13) -0.0074(13)
C18 0.0669(18) 0.0554(17) 0.088(2) -0.0299(16) -0.0074(16) -0.0176(14)
C19 0.0542(16) 0.0653(18) 0.0773(19) -0.0277(15) -0.0009(13) -0.0188(14)
C20 0.0531(16) 0.0771(19) 0.0764(18) -0.0393(16) 0.0033(13) -0.0083(14)
C21 0.0494(18) 0.134(3) 0.121(3) -0.069(2) -0.0090(17) 0.0039(18)
C22 0.0721(19) 0.0683(19) 0.0502(16) 0.0022(14) -0.0138(14) -0.0086(15)
C23 0.155(3) 0.091(2) 0.074(2) -0.0043(18) -0.065(2) -0.027(2)
C24 0.113(3) 0.298(7) 0.0464(19) -0.017(3) 0.006(2) 0.014(4)
C25 0.142(3) 0.064(2) 0.148(3) 0.006(2) -0.078(3) -0.007(2)
C26 0.0454(14) 0.0470(15) 0.0533(15) -0.0120(12) -0.0005(11) -0.0110(12)
C27 0.0535(16) 0.0582(17) 0.0697(17) -0.0076(14) -0.0118(13) -0.0076(14)
C28 0.0463(17) 0.072(2) 0.096(2) -0.0069(19) -0.0047(16) -0.0020(15)
C29 0.069(2) 0.065(2) 0.082(2) -0.0135(17) 0.0182(17) -0.0017(16)
C30 0.090(2) 0.0610(19) 0.0663(18) -0.0241(15) 0.0206(16) -0.0167(18)
C31 0.0693(18) 0.0696(19) 0.0539(16) -0.0261(14) 0.0104(13) -0.0198(16)
C32 0.0493(15) 0.0599(17) 0.0480(15) -0.0131(13) 0.0047(11) -0.0067(13)
C33 0.0616(16) 0.0719(18) 0.0433(14) -0.0186(13) -0.0073(12) -0.0035(14)
C34 0.0481(15) 0.0520(15) 0.0470(14) -0.0158(12) -0.0103(11) -0.0009(12)
C35 0.0519(16) 0.0461(15) 0.0597(16) -0.0199(12) -0.0159(12) 0.0000(12)
C36 0.0498(16) 0.0499(15) 0.0671(17) -0.0213(13) 0.0005(13) -0.0114(13)
C37 0.0434(14) 0.0504(15) 0.0495(14) -0.0176(12) -0.0034(11) -0.0072(12)
C38 0.0675(18) 0.0570(17) 0.0855(19) -0.0302(15) -0.0290(15) -0.0030(14)
C39 0.0537(16) 0.0535(16) 0.0674(17) -0.0274(14) -0.0185(13) -0.0091(13)
C40 0.0553(17) 0.094(2) 0.072(2) -0.0309(18) -0.0071(15) 0.0006(16)
C41 0.078(2) 0.098(2) 0.0547(17) -0.0198(17) -0.0074(16) -0.0035(18)
C42 0.0623(17) 0.0636(17) 0.0575(16) -0.0246(14) -0.0213(14) -0.0002(14)
C43 0.0521(16) 0.0670(18) 0.0694(18) -0.0249(15) -0.0092(13) -0.0100(14)
C44 0.0595(17) 0.0593(17) 0.0595(16) -0.0154(13) -0.0073(13) -0.0126(14)
C45 0.0677(19) 0.0512(17) 0.096(2) -0.0055(16) -0.0158(16) -0.0067(15)
C46 0.092(2) 0.0566(19) 0.102(2) -0.0196(17) -0.0015(19) -0.0138(17)
C47 0.080(2) 0.074(2) 0.0534(16) -0.0300(15) 0.0072(14) -0.0228(16)
C48 0.099(2) 0.104(2) 0.0703(19) -0.0464(18) -0.0062(17) -0.033(2)
C49 0.179(4) 0.094(3) 0.0512(18) -0.0123(17) -0.007(2) -0.055(3)
C50 0.094(2) 0.133(3) 0.112(3) -0.086(2) 0.020(2) -0.016(2)
N1 0.0539(12) 0.0449(12) 0.0465(11) -0.0078(9) -0.0065(9) -0.0128(10)
N2 0.0778(18) 0.083(2) 0.0756(18) -0.0381(16) -0.0177(14) -0.0059(15)
N3 0.0528(12) 0.0576(13) 0.0490(12) -0.0202(10) 0.0013(9) -0.0173(10)
N4 0.091(2) 0.091(2) 0.0686(18) -0.0314(16) -0.0268(16) 0.0156(17)
O1 0.0664(11) 0.0419(10) 0.0518(10) -0.0185(8) -0.0127(8) -0.0073(8)
O2 0.0429(9) 0.0576(10) 0.0633(10) -0.0249(9) -0.0052(8) -0.0122(8)
O3 0.0705(13) 0.0682(13) 0.1123(16) -0.0028(12) -0.0054(11) -0.0377(11)
O4 0.135(2) 0.1058(19) 0.137(2) -0.0786(17) 0.0030(17) -0.0401(17)
O5 0.1070(18) 0.120(2) 0.0873(16) -0.0536(15) 0.0047(14) -0.0126(15)
O6 0.0544(10) 0.0586(11) 0.0501(9) -0.0180(8) -0.0139(8) 0.0023(8)
O7 0.0479(10) 0.0512(10) 0.0644(11) -0.0125(8) -0.0063(8) -0.0119(8)
O8 0.0604(12) 0.0877(14) 0.0896(14) -0.0345(11) 0.0127(10) -0.0305(11)
O9 0.146(2) 0.148(3) 0.0730(16) -0.0006(17) -0.0187(16) 0.0431(19)
O10 0.0745(16) 0.131(2) 0.1134(19) -0.0401(16) -0.0378(14) 0.0168(15)

loop_
_atom_type_symbol
_atom_type_description
_atom_type_scat_dispersion_real
_atom_type_scat_dispersion_imag
_atom_type_scat_source
C C 0.0033 0.0016 'International Tables Vol C Tables 4.2.6.8 and 6.1.1.4'
H H 0.0000 0.0000 'International Tables Vol C Tables 4.2.6.8 and 6.1.1.4'
N N 0.0061 0.0033 'International Tables Vol C Tables 4.2.6.8 and 6.1.1.4'
O O 0.0106 0.0060 'International Tables Vol C Tables 4.2.6.8 and 6.1.1.4'

loop_
_geom_angle_atom_site_label_1
_geom_angle_atom_site_label_2
_geom_angle_atom_site_label_3
_geom_angle
C2 C1 O1 117.2(2)
C2 C1 C7 121.3(2)
O1 C1 C7 121.2(2)
C1 C2 C3 124.1(3)
C1 C2 H2 117.9
C3 C2 H2 117.9
C4 C3 C2 125.7(3)
C4 C3 H3 117.1
C2 C3 H3 117.1
C3 C4 C5 125.8(3)
C3 C4 H4 117.1
C5 C4 H4 117.1
C6 C5 C4 124.3(3)
C6 C5 H5 117.8
C4 C5 H5 117.8
C5 C6 C7 120.3(3)
C5 C6 H6 119.8
C7 C6 H6 119.8
C6 C7 C1 104.9(2)
C6 C7 C8 114.6(2)
C1 C7 C8 115.20(19)
C6 C7 H7 107.2
C1 C7 H7 107.2
C8 C7 H7 107.2
C9 C8 C7 109.68(19)
C9 C8 H8A 109.7
C7 C8 H8A 109.7
C9 C8 H8B 109.7
C7 C8 H8B 109.7
H8A C8 H8B 108.2
C10 C9 C8 134.0(2)
C10 C9 C12 110.3(2)
C8 C9 C12 115.5(2)
C9 C10 C11 108.0(2)
C9 C10 C13 131.1(2)
C11 C10 C13 120.9(2)
O3 C11 N1 126.4(2)
O3 C11 C10 125.4(2)
N1 C11 C10 108.3(2)
O2 C12 O1 104.92(17)
O2 C12 N1 114.34(18)
O1 C12 N1 109.20(17)
O2 C12 C9 113.83(18)
O1 C12 C9 110.14(17)
N1 C12 C9 104.42(18)
C10 C13 C14 113.0(2)
C10 C13 H13A 109.0
C14 C13 H13A 109.0
C10 C13 H13B 109.0
C14 C13 H13B 109.0
H13A C13 H13B 107.8
C19 C14 C15 117.8(3)
C19 C14 C13 120.8(2)
C15 C14 C13 121.4(2)
C14 C15 C16 122.3(3)
C14 C15 H15 118.9
C16 C15 H15 118.9
C17 C16 C15 117.5(3)
C17 C16 H16 121.2
C15 C16 H16 121.2
C18 C17 C16 122.2(3)
C18 C17 N2 118.6(3)
C16 C17 N2 119.1(3)
C17 C18 C19 118.8(3)
C17 C18 H18 120.6
C19 C18 H18 120.6
C14 C19 C18 121.3(3)
C14 C19 H19 119.3
C18 C19 H19 119.3
O2 C20 C21 108.0(2)
O2 C20 H20A 110.1
C21 C20 H20A 110.1
O2 C20 H20B 110.1
C21 C20 H20B 110.1
H20A C20 H20B 108.4
C20 C21 H21A 109.5
C20 C21 H21B 109.5
H21A C21 H21B 109.5
C20 C21 H21C 109.5
H21A C21 H21C 109.5
H21B C21 H21C 109.5
N1 C22 C24 108.3(2)
N1 C22 C25 108.9(3)
C24 C22 C25 111.0(3)
N1 C22 C23 111.8(2)
C24 C22 C23 110.2(3)
C25 C22 C23 106.6(3)
C22 C23 H23A 109.5
C22 C23 H23B 109.5
H23A C23 H23B 109.5
C22 C23 H23C 109.5
H23A C23 H23C 109.5
H23B C23 H23C 109.5
C22 C24 H24A 109.5
C22 C24 H24B 109.5
H24A C24 H24B 109.5
C22 C24 H24C 109.5
H24A C24 H24C 109.5
H24B C24 H24C 109.5
C22 C25 H25A 109.5
C22 C25 H25B 109.5
H25A C25 H25B 109.5
C22 C25 H25C 109.5
H25A C25 H25C 109.5
H25B C25 H25C 109.5
C27 C26 O6 116.0(2)
C27 C26 C32 121.5(2)
O6 C26 C32 122.2(2)
C26 C27 C28 123.7(3)
C26 C27 H27 118.2
C28 C27 H27 118.2
C29 C28 C27 127.5(3)
C29 C28 H28 116.2
C27 C28 H28 116.2
C28 C29 C30 124.6(3)
C28 C29 H29 117.7
C30 C29 H29 117.7
C31 C30 C29 124.5(3)
C31 C30 H30 117.8
C29 C30 H30 117.8
C30 C31 C32 122.1(3)
C30 C31 H31 119.0
C32 C31 H31 119.0
C31 C32 C26 105.98(19)
C31 C32 C33 113.1(2)
C26 C32 C33 114.6(2)
C31 C32 H32 107.6
C26 C32 H32 107.6
C33 C32 H32 107.6
C34 C33 C32 108.09(19)
C34 C33 H33A 110.1
C32 C33 H33A 110.1
C34 C33 H33B 110.1
C32 C33 H33B 110.1
H33A C33 H33B 108.4
C35 C34 C33 135.0(2)
C35 C34 C37 110.1(2)
C33 C34 C37 114.3(2)
C34 C35 C36 108.4(2)
C34 C35 C38 130.2(2)
C36 C35 C38 121.2(2)
O8 C36 N3 126.5(2)
O8 C36 C35 125.5(2)
N3 C36 C35 108.0(2)
O7 C37 O6 105.38(17)
O7 C37 N3 114.04(19)
O6 C37 N3 108.55(18)
O7 C37 C34 114.33(19)
O6 C37 C34 110.01(19)
N3 C37 C34 104.48(18)
C35 C38 C39 114.5(2)
C35 C38 H38A 108.6
C39 C38 H38A 108.6
C35 C38 H38B 108.6
C39 C38 H38B 108.6
H38A C38 H38B 107.6
C40 C39 C44 118.7(2)
C40 C39 C38 120.6(2)
C44 C39 C38 120.7(2)
C39 C40 C41 121.2(3)
C39 C40 H40 119.4
C41 C40 H40 119.4
C42 C41 C40 118.4(3)
C42 C41 H41 120.8
C40 C41 H41 120.8
C43 C42 C41 122.0(2)
C43 C42 N4 119.0(3)
C41 C42 N4 119.0(3)
C42 C43 C44 118.5(2)
C42 C43 H43 120.8
C44 C43 H43 120.8
C43 C44 C39 121.2(2)
C43 C44 H44 119.4
C39 C44 H44 119.4
O7 C45 C46 109.2(2)
O7 C45 H45A 109.8
C46 C45 H45A 109.8
O7 C45 H45B 109.8
C46 C45 H45B 109.8
H45A C45 H45B 108.3
C45 C46 H46A 109.5
C45 C46 H46B 109.5
H46A C46 H46B 109.5
C45 C46 H46C 109.5
H46A C46 H46C 109.5
H46B C46 H46C 109.5
N3 C47 C48 111.1(2)
N3 C47 C49 108.4(2)
C48 C47 C49 108.8(3)
N3 C47 C50 108.9(2)
C48 C47 C50 108.3(2)
C49 C47 C50 111.3(3)
C47 C48 H48A 109.5
C47 C48 H48B 109.5
H48A C48 H48B 109.5
C47 C48 H48C 109.5
H48A C48 H48C 109.5
H48B C48 H48C 109.5
C47 C49 H49A 109.5
C47 C49 H49B 109.5
H49A C49 H49B 109.5
C47 C49 H49C 109.5
H49A C49 H49C 109.5
H49B C49 H49C 109.5
C47 C50 H50A 109.5
C47 C50 H50B 109.5
H50A C50 H50B 109.5
C47 C50 H50C 109.5
H50A C50 H50C 109.5
H50B C50 H50C 109.5
C11 N1 C12 109.06(19)
C11 N1 C22 124.0(2)
C12 N1 C22 126.7(2)
O5 N2 O4 123.7(3)
O5 N2 C17 118.1(3)
O4 N2 C17 118.3(3)
C36 N3 C37 108.9(2)
C36 N3 C47 122.7(2)
C37 N3 C47 126.9(2)
O9 N4 O10 123.1(3)
O9 N4 C42 118.2(3)
O10 N4 C42 118.7(3)
C1 O1 C12 117.09(17)
C12 O2 C20 115.29(17)
C26 O6 C37 119.41(17)
C37 O7 C45 114.60(18)

loop_
_geom_bond_atom_site_label_1
_geom_bond_atom_site_label_2
_geom_bond_distance
C1 C2 1.333(3)
C1 O1 1.388(3)
C1 C7 1.499(3)
C2 C3 1.426(4)
C2 H2 0.9300
C3 C4 1.333(5)
C3 H3 0.9300
C4 C5 1.434(5)
C4 H4 0.9300
C5 C6 1.335(4)
C5 H5 0.9300
C6 C7 1.494(4)
C6 H6 0.9300
C7 C8 1.536(3)
C7 H7 0.9800
C8 C9 1.483(3)
C8 H8A 0.9700
C8 H8B 0.9700
C9 C10 1.313(3)
C9 C12 1.500(3)
C10 C11 1.490(3)
C10 C13 1.499(3)
C11 O3 1.221(3)
C11 N1 1.372(3)
C12 O2 1.401(2)
C12 O1 1.417(3)
C12 N1 1.444(3)
C13 C14 1.520(3)
C13 H13A 0.9700
C13 H13B 0.9700
C14 C19 1.375(3)
C14 C15 1.381(3)
C15 C16 1.378(4)
C15 H15 0.9300
C16 C17 1.374(3)
C16 H16 0.9300
C17 C18 1.361(3)
C17 N2 1.463(3)
C18 C19 1.380(4)
C18 H18 0.9300
C19 H19 0.9300
C20 O2 1.438(3)
C20 C21 1.488(4)
C20 H20A 0.9700
C20 H20B 0.9700
C21 H21A 0.9600
C21 H21B 0.9600
C21 H21C 0.9600
C22 N1 1.492(3)
C22 C24 1.511(4)
C22 C25 1.516(4)
C22 C23 1.522(4)
C23 H23A 0.9600
C23 H23B 0.9600
C23 H23C 0.9600
C24 H24A 0.9600
C24 H24B 0.9600
C24 H24C 0.9600
C25 H25A 0.9600
C25 H25B 0.9600
C25 H25C 0.9600
C26 C27 1.339(3)
C26 O6 1.388(3)
C26 C32 1.506(3)
C27 C28 1.449(4)
C27 H27 0.9300
C28 C29 1.337(4)
C28 H28 0.9300
C29 C30 1.420(4)
C29 H29 0.9300
C30 C31 1.337(4)
C30 H30 0.9300
C31 C32 1.497(4)
C31 H31 0.9300
C32 C33 1.533(3)
C32 H32 0.9800
C33 C34 1.485(3)
C33 H33A 0.9700
C33 H33B 0.9700
C34 C35 1.313(3)
C34 C37 1.499(3)
C35 C36 1.491(3)
C35 C38 1.496(3)
C36 O8 1.220(3)
C36 N3 1.375(3)
C37 O7 1.404(3)
C37 O6 1.416(3)
C37 N3 1.449(3)
C38 C39 1.515(3)
C38 H38A 0.9700
C38 H38B 0.9700
C39 C40 1.374(4)
C39 C44 1.379(3)
C40 C41 1.379(4)
C40 H40 0.9300
C41 C42 1.371(4)
C41 H41 0.9300
C42 C43 1.369(3)
C42 N4 1.463(3)
C43 C44 1.376(3)
C43 H43 0.9300
C44 H44 0.9300
C45 O7 1.438(3)
C45 C46 1.479(4)
C45 H45A 0.9700
C45 H45B 0.9700
C46 H46A 0.9600
C46 H46B 0.9600
C46 H46C 0.9600
C47 N3 1.489(3)
C47 C48 1.527(4)
C47 C49 1.534(4)
C47 C50 1.536(4)
C48 H48A 0.9600
C48 H48B 0.9600
C48 H48C 0.9600
C49 H49A 0.9600
C49 H49B 0.9600
C49 H49C 0.9600
C50 H50A 0.9600
C50 H50B 0.9600
C50 H50C 0.9600
N2 O5 1.216(3)
N2 O4 1.224(3)
N4 O9 1.203(3)
N4 O10 1.216(3)

loop_
_geom_torsion_atom_site_label_1
_geom_torsion_atom_site_label_2
_geom_torsion_atom_site_label_3
_geom_torsion_atom_site_label_4
_geom_torsion
O1 C1 C2 C3 163.7(3)
C7 C1 C2 C3 -10.1(4)
C1 C2 C3 C4 -31.2(6)
C2 C3 C4 C5 -1.8(7)
C3 C4 C5 C6 33.9(6)
C4 C5 C6 C7 9.3(5)
C5 C6 C7 C1 -70.8(3)
C5 C6 C7 C8 161.9(3)
C2 C1 C7 C6 71.5(3)
O1 C1 C7 C6 -102.1(2)
C2 C1 C7 C8 -161.6(2)
O1 C1 C7 C8 24.8(3)
C6 C7 C8 C9 89.8(2)
C1 C7 C8 C9 -32.0(3)
C7 C8 C9 C10 -123.5(3)
C7 C8 C9 C12 50.2(3)
C8 C9 C10 C11 174.4(2)
C12 C9 C10 C11 0.3(3)
C8 C9 C10 C13 -3.1(5)
C12 C9 C10 C13 -177.1(2)
C9 C10 C11 O3 -179.2(2)
C13 C10 C11 O3 -1.5(4)
C9 C10 C11 N1 -0.2(3)
C13 C10 C11 N1 177.6(2)
C10 C9 C12 O2 -125.7(2)
C8 C9 C12 O2 59.0(3)
C10 C9 C12 O1 116.8(2)
C8 C9 C12 O1 -58.5(2)
C10 C9 C12 N1 -0.4(2)
C8 C9 C12 N1 -175.61(18)
C9 C10 C13 C14 -93.8(3)
C11 C10 C13 C14 89.1(3)
C10 C13 C14 C19 -113.9(3)
C10 C13 C14 C15 67.3(3)
C19 C14 C15 C16 0.6(4)
C13 C14 C15 C16 179.4(2)
C14 C15 C16 C17 -0.6(4)
C15 C16 C17 C18 -0.2(4)
C15 C16 C17 N2 178.9(2)
C16 C17 C18 C19 0.9(4)
N2 C17 C18 C19 -178.2(2)
C15 C14 C19 C18 0.1(4)
C13 C14 C19 C18 -178.7(2)
C17 C18 C19 C14 -0.8(4)
O6 C26 C27 C28 167.0(2)
C32 C26 C27 C28 -8.0(4)
C26 C27 C28 C29 -31.0(5)
C27 C28 C29 C30 -2.6(5)
C28 C29 C30 C31 33.5(5)
C29 C30 C31 C32 9.8(4)
C30 C31 C32 C26 -70.1(3)
C30 C31 C32 C33 163.6(2)
C27 C26 C32 C31 67.4(3)
O6 C26 C32 C31 -107.3(2)
C27 C26 C32 C33 -167.3(2)
O6 C26 C32 C33 18.1(3)
C31 C32 C33 C34 86.3(3)
C26 C32 C33 C34 -35.3(3)
C32 C33 C34 C35 -112.2(3)
C32 C33 C34 C37 57.9(3)
C33 C34 C35 C36 172.1(3)
C37 C34 C35 C36 1.7(3)
C33 C34 C35 C38 -2.4(5)
C37 C34 C35 C38 -172.8(2)
C34 C35 C36 O8 -178.1(2)
C38 C35 C36 O8 -3.0(4)
C34 C35 C36 N3 1.1(3)
C38 C35 C36 N3 176.1(2)
C35 C34 C37 O7 -129.0(2)
C33 C34 C37 O7 58.4(3)
C35 C34 C37 O6 112.7(2)
C33 C34 C37 O6 -59.9(3)
C35 C34 C37 N3 -3.6(3)
C33 C34 C37 N3 -176.23(19)
C34 C35 C38 C39 -97.6(3)
C36 C35 C38 C39 88.6(3)
C35 C38 C39 C40 94.2(3)
C35 C38 C39 C44 -87.4(3)
C44 C39 C40 C41 0.6(4)
C38 C39 C40 C41 179.1(3)
C39 C40 C41 C42 -2.4(5)
C40 C41 C42 C43 1.8(5)
C40 C41 C42 N4 -178.4(3)
C41 C42 C43 C44 0.5(4)
N4 C42 C43 C44 -179.2(2)
C42 C43 C44 C39 -2.4(4)
C40 C39 C44 C43 1.8(4)
C38 C39 C44 C43 -176.6(2)
O3 C11 N1 C12 179.0(2)
C10 C11 N1 C12 -0.1(2)
O3 C11 N1 C22 4.0(4)
C10 C11 N1 C22 -175.1(2)
O2 C12 N1 C11 125.3(2)
O1 C12 N1 C11 -117.5(2)
C9 C12 N1 C11 0.3(2)
O2 C12 N1 C22 -59.9(3)
O1 C12 N1 C22 57.3(3)
C9 C12 N1 C22 175.1(2)
C24 C22 N1 C11 60.3(4)
C25 C22 N1 C11 -60.5(3)
C23 C22 N1 C11 -178.1(3)
C24 C22 N1 C12 -113.8(3)
C25 C22 N1 C12 125.4(3)
C23 C22 N1 C12 7.8(4)
C18 C17 N2 O5 172.1(3)
C16 C17 N2 O5 -7.1(4)
C18 C17 N2 O4 -6.6(4)
C16 C17 N2 O4 174.2(3)
O8 C36 N3 C37 175.7(2)
C35 C36 N3 C37 -3.4(3)
O8 C36 N3 C47 9.0(4)
C35 C36 N3 C47 -170.2(2)
O7 C37 N3 C36 129.8(2)
O6 C37 N3 C36 -113.1(2)
C34 C37 N3 C36 4.2(2)
O7 C37 N3 C47 -64.2(3)
O6 C37 N3 C47 52.9(3)
C34 C37 N3 C47 170.3(2)
C48 C47 N3 C36 178.7(2)
C49 C47 N3 C36 59.2(3)
C50 C47 N3 C36 -62.1(3)
C48 C47 N3 C37 14.4(4)
C49 C47 N3 C37 -105.1(3)
C50 C47 N3 C37 133.6(3)
C43 C42 N4 O9 163.5(3)
C41 C42 N4 O9 -16.3(4)
C43 C42 N4 O10 -14.3(4)
C41 C42 N4 O10 165.9(3)
C2 C1 O1 C12 153.0(2)
C7 C1 O1 C12 -33.1(3)
O2 C12 O1 C1 -75.7(2)
N1 C12 O1 C1 161.35(17)
C9 C12 O1 C1 47.2(2)
O1 C12 O2 C20 179.05(18)
N1 C12 O2 C20 -61.3(3)
C9 C12 O2 C20 58.6(3)
C21 C20 O2 C12 166.8(2)
C27 C26 O6 C37 165.3(2)
C32 C26 O6 C37 -19.8(3)
O7 C37 O6 C26 -85.6(2)
N3 C37 O6 C26 151.87(19)
C34 C37 O6 C26 38.1(3)
O6 C37 O7 C45 -178.4(2)
N3 C37 O7 C45 -59.5(3)
C34 C37 O7 C45 60.7(3)
C46 C45 O7 C37 178.9(2)
